data_2009575
loop_
_publ_author_name
'Salas, J.M.'
'Romero, M.A.'
'Rahmani, A.'
'Faure, R.'

_publ_section_title Dichlorobis(5,7-dimethyl[1,2,4]triazolo[1,5-<i>a</i>]pyrimidine-<i>N</i>^3^)zinc(II)
_journal_issue 4
_journal_name_full 'Acta Crystallographica Section C'
_journal_page_first 510
_journal_page_last 512
_journal_paper_doi 10.1107/S0108270193009448
_journal_volume 50
_journal_year 1994
_chemical_formula_moiety 'C14 H16 Cl2 N8 Zn1'
_chemical_formula_sum 'C14 H16 Cl2 N8 Zn'
_chemical_formula_weight 432.6
_symmetry_cell_setting orthorhombic
_symmetry_space_group_name_Hall '-P 2ac 2ab'
_symmetry_space_group_name_H-M 'P b c a'
_atom_type_scat_source IntTabIV
_cell_angle_alpha 90.
_cell_angle_beta 90.
_cell_angle_gamma 90.
_cell_formula_units_Z 8
_cell_length_a 10.5210(10)
_cell_length_b 18.425(3)
_cell_length_c 18.449(2)
_cell_measurement_reflns_used 25
_cell_measurement_temperature 295
_cell_measurement_theta_max 21.73
_cell_measurement_theta_min 7.42
_cell_volume 3576.3(8)
_diffrn_measurement_device 'Enraf-Nonius CAD-4'
_diffrn_measurement_method \w-5/3\q
_diffrn_radiation_type MoK\a
_diffrn_radiation_wavelength 0.7107
_diffrn_reflns_limit_h_max 13
_diffrn_reflns_limit_h_min 0
_diffrn_reflns_limit_k_max 24
_diffrn_reflns_limit_k_min 0
_diffrn_reflns_limit_l_max 21
_diffrn_reflns_limit_l_min 0
_diffrn_reflns_number 4173
_diffrn_reflns_theta_max 28
_diffrn_standards_decay_% 3.2
_diffrn_standards_interval_time 60
_diffrn_standards_number 3
_exptl_absorpt_coefficient_mu 1.72
_exptl_absorpt_correction_T_max 1.00
_exptl_absorpt_correction_T_min 0.89
_exptl_absorpt_correction_type 'from \y scans of high \c reflections'
_exptl_crystal_colour colorless
_exptl_crystal_density_diffrn 1.608
_exptl_crystal_density_meas 1.60
_exptl_crystal_size_max 0.45
_exptl_crystal_size_mid 0.40
_exptl_crystal_size_min 0.30
_refine_diff_density_max 0.3
_refine_diff_density_min -0.25
_refine_ls_extinction_method none
_refine_ls_goodness_of_fit_obs 1.50
_refine_ls_hydrogen_treatment refxyz
_refine_ls_number_parameters 275
_refine_ls_number_reflns 2613
_refine_ls_R_factor_obs 0.026
_refine_ls_shift/esd_max 0.12
_refine_ls_structure_factor_coef F
_refine_ls_weighting_details 'w = 1/\s^2^(F~o~)'
_refine_ls_weighting_scheme calc
_refine_ls_wR_factor_obs 0.027
_reflns_number_observed 2613
_reflns_number_total 4173
_reflns_observed_criterion I>3\s(I)
_cod_data_source_file ab1080.cif
_cod_data_source_block ab1080_structure_1_of_1
_cod_depositor_comments
;
 Adding the _atom_site_type_symbol data item.

 Antanas Vaitkus,
 2017-01-28

The following automatic conversions were performed:

'_refine_ls_weighting_scheme' value '1/\s^2^(F~o~)' was changed to
'calc'. New tag '_refine_ls_weighting_details' was created. The value
of the new tag was set to 'w = 1/\s^2^(F~o~)'.

Automatic conversion script
Id: cif_fix_values 3143 2015-03-26 13:38:13Z robertas 
;
_cod_original_cell_volume 3576.0(10)
_cod_original_formula_sum 'C14 H16 Cl2 N8 Zn1'
_cod_database_code 2009575

loop_
_atom_site_label
_atom_site_type_symbol
_atom_site_fract_x
_atom_site_fract_y
_atom_site_fract_z
Zn Zn .18655(3) .14762(2) .10492(2)
Cl1 Cl .30474(9) .24541(5) .11490(5)
Cl2 Cl .05785(8) .11995(5) .19831(4)
N1A N .4122(2) -.04030(10) .13420(10)
C2A C .3588(3) .0219(2) .1509(2)
N3A N .2982(2) .05650(10) .09510(10)
C3aA C .3155(3) .01210(10) .03860(10)
N4A N .2774(2) .02090(10) -.02980(10)
C5A C .3105(3) -.0316(2) -.0752(2)
C51A C .2664(3) -.0236(2) -.1520(2)
C6A C .3812(3) -.0928(2) -.0534(2)
C7A C .4192(3) -.1016(2) .0163(2)
C71A C .4938(3) -.1627(2) .0467(2)
N8A N .3841(2) -.04640(10) .06190(10)
N1B N -.0624(2) .08080(10) -.05650(10)
C2B C -.0215(3) .0937(2) .0092(2)
N3B N .0761(2) .14130(10) .01560(10)
C3aB C .0997(3) .16050(10) -.05310(10)
N4B N .1879(2) .20640(10) -.07800(10)
C5B C .1902(3) .2146(2) -.1497(2)
C51B C .2885(3) .2652(2) -.1786(2)
C6B C .1056(3) .1787(2) -.1967(2)
C7B C .0157(3) .1329(2) -.1703(2)
C71B C -.0817(3) .0926(2) -.2123(2)
N8B N .0165(2) .12450(10) -.09700(10)
HC2A H .360(4) .041(2) .200(2)
H1C51A H .323(4) -.046(2) -.184(2)
H2C51A H .262(4) .024(2) -.165(2)
H3C51A H .189(4) -.046(2) -.163(2)
HC6A H .404(4) -.126(2) -.084(2)
H1C71A H .450(4) -.184(2) .082(2)
H2C71A H .563(4) -.147(2) .074(2)
H3C71A H .515(4) -.194(2) .006(2)
HC2B H -.061(4) .073(2) .053(2)
H1C51B H .333(4) .286(2) -.147(2)
H2C51B H .254(4) .296(2) -.212(2)
H3C51B H .334(4) .245(2) -.220(2)
HC6B H .113(4) .187(2) -.248(2)
H1C71B H -.066(4) .099(2) -.265(2)
H2C71B H -.081(4) .047(2) -.201(2)
H3C71B H -.163(4) .111(2) -.201(2)

loop_
_geom_angle_atom_site_label_1
_geom_angle_atom_site_label_2
_geom_angle_atom_site_label_3
_geom_angle
_geom_angle_publ_flag
Cl1 Zn Cl2 117.54(4) yes
Cl1 Zn N3A 110.72(7) yes
Cl1 Zn N3B 116.17(7) yes
Cl2 Zn N3A 103.05(7) yes
Cl2 Zn N3B 105.41(7) yes
N3A Zn N3B 102.09(9) yes
C2A N1A N8A 102.0(2) yes
N1A C2A N3A 115.4(3) yes
Zn N3A C2A 125.4(2) yes
Zn N3A C3aA 130.2(2) yes
C2A N3A C3aA 103.9(2) yes
N3A C3aA N4A 128.6(2) yes
N3A C3aA N8A 108.0(2) yes
N4A C3aA N8A 123.4(2) yes
C3aA N4A C5A 115.5(2) yes
N4A C5A C51A 116.4(3) yes
N4A C5A C6A 122.8(3) yes
C51A C5A C6A 120.8(3) yes
C5A C6A C7A 121.4(3) yes
C6A C7A C71A 127.2(3) yes
C6A C7A N8A 114.5(3) yes
C71A C7A N8A 118.3(3) yes
N1A N8A C3aA 110.8(2) yes
N1A N8A C7A 126.9(2) yes
C3aA N8A C7A 122.4(2) yes
C2B N1B N8B 101.5(2) yes
N1B C2B N3B 116.5(3) yes
Zn N3B C2B 122.9(2) yes
Zn N3B C3aB 130.6(2) yes
C2B N3B C3aB 103.3(2) yes
N3B C3aB N4B 128.4(2) yes
N3B C3aB N8B 108.3(2) yes
N4B C3aB N8B 123.4(2) yes
C3aB N4B C5B 115.2(2) yes
N4B C5B C51B 116.1(3) yes
N4B C5B C6B 123.1(3) yes
C51B C5B C6B 120.8(3) yes
C5B C6B C7B 120.7(3) yes
C6B C7B C71B 127.2(3) yes
C6B C7B N8B 115.1(2) yes
C71B C7B N8B 117.7(2) yes
N1B N8B C3aB 110.5(2) yes
N1B N8B C7B 127.0(2) yes
C3aB N8B C7B 122.5(2) yes

loop_
_geom_bond_atom_site_label_1
_geom_bond_atom_site_label_2
_geom_bond_distance
_geom_bond_publ_flag
Zn Cl1 2.1970(10) yes
Zn Cl2 2.2499(8) yes
Zn N3A 2.058(2) yes
Zn N3B 2.020(2) yes
N1A C2A 1.313(4) yes
N1A N8A 1.373(3) yes
C2A N3A 1.368(4) yes
N3A C3aA 1.337(3) yes
C3aA N4A 1.334(3) yes
C3aA N8A 1.367(3) yes
N4A C5A 1.326(4) yes
C5A C51A 1.497(4) yes
C5A C6A 1.410(4) yes
C6A C7A 1.356(4) yes
C7A C71A 1.483(4) yes
C7A N8A 1.369(4) yes
N1B C2B 1.308(4) yes
N1B N8B 1.376(3) yes
C2B N3B 1.356(4) yes
N3B C3aB 1.339(3) yes
C3aB N4B 1.336(3) yes
C3aB N8B 1.365(3) yes
N4B C5B 1.332(4) yes
C5B C51B 1.491(5) yes
C5B C6B 1.408(4) yes
C6B C7B 1.358(4) yes
C7B C71B 1.484(4) yes
C7B N8B 1.362(3) yes
